data_7043044
loop_
_publ_author_name
'Liu, Xiangyu'
'Ma, Xiaohui'
'Cen, Peipei'
'Wu, Yuewei'
'Zhang, Chengcheng'
'Shi, Quan'
'Song, Weiming'
'Xie, Gang'
'Chen, Sanping'

_publ_section_title
;
 Substituent effect of phenylacetic acid coligands perturbed structures
 and magnetic properties observed in two triple-bridged azido-Cu(II) chain
 compounds with ferromagnetic ordering and slow magnetic relaxation
;
_journal_name_full 'Dalton Trans.'
_journal_paper_doi 10.1039/C7DT01338H
_journal_year 2017
_chemical_formula_sum 'C10 H12 Cu F N3 O3'
_chemical_formula_weight 304.77
_space_group_crystal_system monoclinic
_space_group_IT_number 4
_space_group_name_Hall 'P 2yb'
_space_group_name_H-M_alt 'P 1 21 1'
_symmetry_space_group_name_Hall 'P 2yb'
_symmetry_space_group_name_H-M 'P 1 21 1'
_atom_sites_solution_hydrogens mixed
_audit_creation_method SHELXL-2016/6
_audit_update_record
;
2017-05-17 deposited with the CCDC.
2017-05-18 downloaded from the CCDC.
;
_cell_angle_alpha 90
_cell_angle_beta 99.363(3)
_cell_angle_gamma 90
_cell_formula_units_Z 2
_cell_length_a 7.6149(18)
_cell_length_b 6.4330(15)
_cell_length_c 13.355(3)
_cell_measurement_reflns_used 8424
_cell_measurement_temperature 293(2)
_cell_measurement_theta_max 25.743
_cell_measurement_theta_min 2.417
_cell_volume 645.5(3)
_computing_cell_refinement 'Bruker SMART'
_computing_data_collection 'Bruker SMART'
_computing_data_reduction 'Bruker SAINT'
_computing_molecular_graphics 'Bruker SHELXTL'
_computing_publication_material 'Bruker SHELXTL'
_computing_structure_refinement 'SHELXL-2016/6 (Sheldrick, 2016)'
_computing_structure_solution 'Bruker SHELXTL'
_diffrn_ambient_temperature 293(2)
_diffrn_measured_fraction_theta_full 0.997
_diffrn_measured_fraction_theta_max 0.994
_diffrn_measurement_device_type 'Rigaku Saturn724 CCD'
_diffrn_radiation_type MoK\a
_diffrn_radiation_wavelength 0.71073
_diffrn_reflns_av_R_equivalents 0.0456
_diffrn_reflns_av_unetI/netI 0.0632
_diffrn_reflns_Laue_measured_fraction_full 0.997
_diffrn_reflns_Laue_measured_fraction_max 0.994
_diffrn_reflns_limit_h_max 9
_diffrn_reflns_limit_h_min -9
_diffrn_reflns_limit_k_max 8
_diffrn_reflns_limit_k_min -8
_diffrn_reflns_limit_l_max 17
_diffrn_reflns_limit_l_min -17
_diffrn_reflns_number 8115
_diffrn_reflns_point_group_measured_fraction_full 0.998
_diffrn_reflns_point_group_measured_fraction_max 0.995
_diffrn_reflns_theta_full 25.242
_diffrn_reflns_theta_max 27.532
_diffrn_reflns_theta_min 2.711
_exptl_absorpt_coefficient_mu 1.707
_exptl_absorpt_correction_type multi-scan
_exptl_absorpt_process_details 'SADABS; Bruker, 2000'
_exptl_crystal_colour blue
_exptl_crystal_density_diffrn 1.568
_exptl_crystal_description block
_exptl_crystal_F_000 310
_exptl_crystal_size_max 0.35
_exptl_crystal_size_mid 0.24
_exptl_crystal_size_min 0.11
_exptl_transmission_factor_max 0.8344
_exptl_transmission_factor_min 0.6741
_refine_diff_density_max 0.756
_refine_diff_density_min -0.531
_refine_diff_density_rms 0.078
_refine_ls_abs_structure_details
;
 Refined as an inversion twin.
;
_refine_ls_abs_structure_Flack 0.09(5)
_refine_ls_extinction_method none
_refine_ls_goodness_of_fit_ref 1.011
_refine_ls_hydrogen_treatment mixed
_refine_ls_matrix_type full
_refine_ls_number_parameters 168
_refine_ls_number_reflns 2946
_refine_ls_number_restraints 2
_refine_ls_restrained_S_all 1.010
_refine_ls_R_factor_all 0.0702
_refine_ls_R_factor_gt 0.0420
_refine_ls_shift/su_max 0.001
_refine_ls_shift/su_mean 0.000
_refine_ls_structure_factor_coef Fsqd
_refine_ls_weighting_details 'w=1/[\s^2^(Fo^2^)+(0.0500P)^2^] where P=(Fo^2^+2Fc^2^)/3'
_refine_ls_weighting_scheme calc
_refine_ls_wR_factor_gt 0.0890
_refine_ls_wR_factor_ref 0.0990
_reflns_Friedel_coverage 0.838
_reflns_Friedel_fraction_full 1.000
_reflns_Friedel_fraction_max 0.996
_reflns_number_gt 2191
_reflns_number_total 2946
_reflns_threshold_expression 'I > 2\s(I)'
_cod_data_source_file c7dt01338h2.cif
_cod_data_source_block x
_cod_database_code 7043044
_shelx_shelxl_version_number 2016/6
_shelx_space_group_comment
;
The symmetry employed for this shelxl refinement is uniquely defined
by the following loop, which should always be used as a source of
symmetry information in preference to the above space-group names.
They are only intended as comments.
;

loop_
_space_group_symop_operation_xyz
'x, y, z'
'-x, y+1/2, -z'

loop_
_atom_site_label
_atom_site_type_symbol
_atom_site_fract_x
_atom_site_fract_y
_atom_site_fract_z
_atom_site_U_iso_or_equiv
_atom_site_adp_type
_atom_site_occupancy
_atom_site_site_symmetry_order
_atom_site_calc_flag
_atom_site_refinement_flags_posn
_atom_site_refinement_flags_adp
Cu1 Cu 0.49491(11) 0.4634(4) 0.50216(7) 0.02363(19) Uani 1 1 d . .
O1 O 0.6592(6) 0.5400(8) 0.6238(4) 0.0333(13) Uani 1 1 d . .
O2 O 0.6725(6) 0.8896(7) 0.6183(4) 0.0328(13) Uani 1 1 d . .
O4 O 0.3390(5) 0.2151(12) 0.5943(3) 0.0369(9) Uani 1 1 d D .
H4 H 0.231(2) 0.212(19) 0.578(4) 0.044 Uiso 1 1 d D U
N1 N 0.3506(5) 0.7195(13) 0.5166(3) 0.0269(9) Uani 1 1 d . .
N2 N 0.1929(6) 0.7267(13) 0.4891(4) 0.0422(13) Uani 1 1 d . .
N3 N 0.0444(8) 0.7349(19) 0.4653(8) 0.102(3) Uani 1 1 d . .
C1 C 0.7116(6) 0.7133(17) 0.6580(4) 0.0303(11) Uani 1 1 d . .
C2 C 0.8433(9) 0.7126(19) 0.7573(4) 0.0484(15) Uani 1 1 d . .
H2A H 0.962720 0.703305 0.741165 0.058 Uiso 1 1 calc R U
H2B H 0.834072 0.844779 0.791064 0.058 Uiso 1 1 calc R U
C3 C 0.8205(9) 0.5444(11) 0.8295(4) 0.0357(15) Uani 1 1 d . .
C4 C 0.9410(11) 0.3824(12) 0.8485(6) 0.0518(19) Uani 1 1 d . .
H4A H 1.037812 0.376701 0.814102 0.062 Uiso 1 1 calc R U
C5 C 0.9192(11) 0.230(2) 0.9177(6) 0.065(2) Uani 1 1 d . .
H5A H 1.002617 0.123247 0.930094 0.078 Uiso 1 1 calc R U
C6 C 0.7779(13) 0.231(2) 0.9684(6) 0.072(3) Uani 1 1 d . .
H6A H 0.764916 0.126876 1.014746 0.086 Uiso 1 1 calc R U
C7 C 0.6561(13) 0.3868(17) 0.9507(7) 0.073(3) Uani 1 1 d . .
H7A H 0.557093 0.389592 0.983325 0.087 Uiso 1 1 calc R U
C8 C 0.6838(11) 0.5406(15) 0.8828(6) 0.058(2) Uani 1 1 d . .
F1 F 0.5619(8) 0.6925(15) 0.8652(4) 0.115(2) Uani 1 1 d . .
C9 C 0.3749(9) 0.218(2) 0.7030(5) 0.0532(16) Uani 1 1 d . .
H9A H 0.328704 0.345779 0.727560 0.064 Uiso 1 1 calc R U
H9B H 0.502473 0.215166 0.725873 0.064 Uiso 1 1 calc R U
C10 C 0.2886(13) 0.0316(15) 0.7461(6) 0.076(3) Uani 1 1 d . .
H10A H 0.322121 0.029036 0.818514 0.113 Uiso 1 1 calc R U
H10B H 0.327770 -0.093950 0.717745 0.113 Uiso 1 1 calc R U
H10C H 0.161464 0.042404 0.728987 0.113 Uiso 1 1 calc R U

loop_
_atom_site_aniso_label
_atom_site_aniso_U_11
_atom_site_aniso_U_22
_atom_site_aniso_U_33
_atom_site_aniso_U_23
_atom_site_aniso_U_13
_atom_site_aniso_U_12
Cu1 0.0223(3) 0.0136(3) 0.0330(3) -0.0007(3) -0.0014(2) 0.0014(3)
O1 0.040(3) 0.022(3) 0.031(3) -0.002(2) -0.014(2) 0.000(2)
O2 0.035(3) 0.016(3) 0.043(3) 0.005(2) -0.006(2) -0.004(2)
O4 0.0265(18) 0.040(2) 0.044(2) 0.004(4) 0.0063(16) -0.002(4)
N1 0.022(2) 0.0158(19) 0.042(2) 0.000(4) 0.0046(17) -0.004(4)
N2 0.025(3) 0.019(3) 0.082(4) -0.010(5) 0.007(2) -0.002(4)
N3 0.025(3) 0.052(6) 0.220(9) -0.017(8) -0.008(4) 0.001(5)
C1 0.029(3) 0.029(3) 0.032(3) -0.003(6) 0.002(2) -0.006(5)
C2 0.055(4) 0.035(3) 0.045(3) 0.005(7) -0.018(3) -0.007(6)
C3 0.047(4) 0.028(3) 0.027(3) -0.001(3) -0.008(3) -0.005(3)
C4 0.058(5) 0.046(4) 0.048(4) -0.003(4) -0.005(4) 0.008(4)
C5 0.086(6) 0.037(5) 0.063(4) 0.008(7) -0.016(4) 0.016(6)
C6 0.088(6) 0.070(6) 0.052(4) 0.019(7) -0.007(4) -0.014(8)
C7 0.074(6) 0.097(8) 0.047(5) 0.018(5) 0.010(4) -0.004(6)
C8 0.059(5) 0.061(5) 0.050(5) 0.001(4) -0.002(4) 0.018(4)
F1 0.111(4) 0.125(6) 0.114(4) 0.023(5) 0.035(4) 0.069(6)
C9 0.054(4) 0.059(4) 0.049(4) -0.003(7) 0.015(3) -0.007(7)
C10 0.092(7) 0.070(6) 0.073(6) 0.021(5) 0.037(5) 0.012(5)

loop_
_atom_type_symbol
_atom_type_description
_atom_type_scat_dispersion_real
_atom_type_scat_dispersion_imag
_atom_type_scat_source
C C 0.0033 0.0016 'International Tables Vol C Tables 4.2.6.8 and 6.1.1.4'
H H 0.0000 0.0000 'International Tables Vol C Tables 4.2.6.8 and 6.1.1.4'
N N 0.0061 0.0033 'International Tables Vol C Tables 4.2.6.8 and 6.1.1.4'
O O 0.0106 0.0060 'International Tables Vol C Tables 4.2.6.8 and 6.1.1.4'
F F 0.0171 0.0103 'International Tables Vol C Tables 4.2.6.8 and 6.1.1.4'
Cu Cu 0.3201 1.2651 'International Tables Vol C Tables 4.2.6.8 and 6.1.1.4'

loop_
_geom_angle_atom_site_label_1
_geom_angle_atom_site_label_2
_geom_angle_atom_site_label_3
_geom_angle
_geom_angle_site_symmetry_1
_geom_angle_site_symmetry_3
O2 Cu1 O1 179.0(3) 2_646 .
O2 Cu1 N1 91.4(2) 2_646 2_646
O1 Cu1 N1 89.5(2) . 2_646
O2 Cu1 N1 89.1(2) 2_646 .
O1 Cu1 N1 90.0(2) . .
N1 Cu1 N1 176.3(3) 2_646 .
O2 Cu1 O4 87.1(2) 2_646 .
O1 Cu1 O4 92.55(19) . .
N1 Cu1 O4 83.9(3) 2_646 .
N1 Cu1 O4 99.8(2) . .
C1 O1 Cu1 131.1(5) . .
C1 O2 Cu1 130.0(5) . 2_656
C9 O4 Cu1 118.2(6) . .
C9 O4 H4 106(4) . .
Cu1 O4 H4 116(7) . .
N2 N1 Cu1 120.8(7) . 2_656
N2 N1 Cu1 122.6(7) . .
Cu1 N1 Cu1 106.81(17) 2_656 .
N3 N2 N1 178.5(8) . .
O1 C1 O2 127.5(4) . .
O1 C1 C2 116.2(9) . .
O2 C1 C2 116.3(9) . .
C3 C2 C1 116.0(7) . .
C3 C2 H2A 108.3 . .
C1 C2 H2A 108.3 . .
C3 C2 H2B 108.3 . .
C1 C2 H2B 108.3 . .
H2A C2 H2B 107.4 . .
C8 C3 C4 115.7(7) . .
C8 C3 C2 122.6(7) . .
C4 C3 C2 121.7(7) . .
C5 C4 C3 120.7(8) . .
C5 C4 H4A 119.7 . .
C3 C4 H4A 119.7 . .
C6 C5 C4 121.3(10) . .
C6 C5 H5A 119.4 . .
C4 C5 H5A 119.4 . .
C7 C6 C5 119.5(10) . .
C7 C6 H6A 120.2 . .
C5 C6 H6A 120.2 . .
C6 C7 C8 117.9(8) . .
C6 C7 H7A 121.0 . .
C8 C7 H7A 121.0 . .
F1 C8 C3 117.7(8) . .
F1 C8 C7 117.5(8) . .
C3 C8 C7 124.8(8) . .
O4 C9 C10 110.3(8) . .
O4 C9 H9A 109.6 . .
C10 C9 H9A 109.6 . .
O4 C9 H9B 109.6 . .
C10 C9 H9B 109.6 . .
H9A C9 H9B 108.1 . .
C9 C10 H10A 109.5 . .
C9 C10 H10B 109.5 . .
H10A C10 H10B 109.5 . .
C9 C10 H10C 109.5 . .
H10A C10 H10C 109.5 . .
H10B C10 H10C 109.5 . .

loop_
_geom_bond_atom_site_label_1
_geom_bond_atom_site_label_2
_geom_bond_distance
_geom_bond_site_symmetry_2
Cu1 O2 1.942(5) 2_646
Cu1 O1 1.945(5) .
Cu1 N1 2.001(7) 2_646
Cu1 N1 2.007(8) .
Cu1 O4 2.439(6) .
O1 C1 1.246(11) .
O2 C1 1.266(11) .
O4 C9 1.433(7) .
O4 H4 0.819(14) .
N1 N2 1.198(6) .
N2 N3 1.125(7) .
C1 C2 1.527(7) .
C2 C3 1.478(11) .
C2 H2A 0.9700 .
C2 H2B 0.9700 .
C3 C8 1.353(10) .
C3 C4 1.384(10) .
C4 C5 1.378(13) .
C4 H4A 0.9300 .
C5 C6 1.361(11) .
C5 H5A 0.9300 .
C6 C7 1.359(15) .
C6 H6A 0.9300 .
C7 C8 1.381(12) .
C7 H7A 0.9300 .
C8 F1 1.342(11) .
C9 C10 1.526(14) .
C9 H9A 0.9700 .
C9 H9B 0.9700 .
C10 H10A 0.9600 .
C10 H10B 0.9600 .
C10 H10C 0.9600 .
